data_2232994
loop_
_publ_author_name
'Diehr, Stephan'
'W\"ohlert, Susanne'
'Boeckmann, Jan'
'N\"ather, Christian'

_publ_section_title
;
 Tetrakis(3-cyanopyridine-\k<i>N</i>^1^)bis(thiocyanato-\k<i>N</i>)cobalt(II)
 1,4-dioxane disolvate
;
_journal_coeditor_code WM2564
_journal_issue 12
_journal_name_full 'Acta Crystallographica Section E'
_journal_page_first m1898
_journal_paper_doi 10.1107/S1600536811051087
_journal_volume 67
_journal_year 2011
_chemical_formula_iupac '[Co (N C S)2 (C6 H4 N2)4], 2C4 H8 O2'
_chemical_formula_moiety 'C26 H16 Co N10 S2, 2(C4 H8 O2)'
_chemical_formula_sum 'C34 H32 Co N10 O4 S2'
_chemical_formula_weight 767.75
_chemical_name_systematic
;
Tetrakis(3-cyanopyridine-\k<i>N</i>^1^)bis(thiocyanato-\k<i>N</i>)cobalt(II)
1,4-dioxane disolvate
;
_space_group_IT_number 12
_symmetry_cell_setting monoclinic
_symmetry_space_group_name_Hall '-C 2y'
_symmetry_space_group_name_H-M 'C 1 2/m 1'
_atom_sites_solution_hydrogens geom
_atom_sites_solution_primary direct
_atom_sites_solution_secondary difmap
_audit_creation_method SHELXL-97
_cell_angle_alpha 90.00
_cell_angle_beta 124.454(3)
_cell_angle_gamma 90.00
_cell_formula_units_Z 2
_cell_length_a 15.5222(6)
_cell_length_b 14.1865(7)
_cell_length_c 10.0762(4)
_cell_measurement_reflns_used 14354
_cell_measurement_temperature 293(2)
_cell_measurement_theta_max 27.95
_cell_measurement_theta_min 2.14
_cell_volume 1829.61(15)
_computing_cell_refinement 'X-AREA (Stoe & Cie, 2008)'
_computing_data_collection 'X-AREA (Stoe & Cie, 2008)'
_computing_data_reduction 'X-AREA (Stoe & Cie, 2008)'
_computing_molecular_graphics
;
XP in <i>SHELXTL</i> (Sheldrick, 2008) and <i>DIAMOND</i> (Brandenburg,
2010)
;
_computing_publication_material 'XCIF in <i>SHELXTL</i> (Sheldrick, 2008)'
_computing_structure_refinement 'SHELXL97 (Sheldrick, 2008)'
_computing_structure_solution 'SHELXS97 (Sheldrick, 2008)'
_diffrn_ambient_temperature 293(2)
_diffrn_measured_fraction_theta_full 0.994
_diffrn_measured_fraction_theta_max 0.994
_diffrn_measurement_device_type 'Stoe IPDS-2'
_diffrn_measurement_method \w
_diffrn_radiation_monochromator graphite
_diffrn_radiation_source 'fine-focus sealed tube'
_diffrn_radiation_type MoK\a
_diffrn_radiation_wavelength 0.71073
_diffrn_reflns_av_R_equivalents 0.0606
_diffrn_reflns_av_sigmaI/netI 0.0290
_diffrn_reflns_limit_h_max 20
_diffrn_reflns_limit_h_min -20
_diffrn_reflns_limit_k_max 18
_diffrn_reflns_limit_k_min -18
_diffrn_reflns_limit_l_max 13
_diffrn_reflns_limit_l_min -13
_diffrn_reflns_number 14354
_diffrn_reflns_theta_full 27.95
_diffrn_reflns_theta_max 27.95
_diffrn_reflns_theta_min 2.14
_diffrn_standards_number 0
_exptl_absorpt_coefficient_mu 0.635
_exptl_absorpt_correction_T_max 0.941
_exptl_absorpt_correction_T_min 0.911
_exptl_absorpt_correction_type numerical
_exptl_absorpt_process_details '(<i>X-RED32</i> and <i>X-SHAPE</i>; Stoe & Cie, 2008)'
_exptl_crystal_colour light-red
_exptl_crystal_density_diffrn 1.394
_exptl_crystal_density_method 'not measured'
_exptl_crystal_description block
_exptl_crystal_F_000 794
_exptl_crystal_size_max 0.12
_exptl_crystal_size_mid 0.10
_exptl_crystal_size_min 0.08
_refine_diff_density_max 0.256
_refine_diff_density_min -0.274
_refine_ls_extinction_method none
_refine_ls_goodness_of_fit_ref 1.166
_refine_ls_hydrogen_treatment constr
_refine_ls_matrix_type full
_refine_ls_number_parameters 143
_refine_ls_number_reflns 2271
_refine_ls_number_restraints 0
_refine_ls_restrained_S_all 1.166
_refine_ls_R_factor_all 0.0531
_refine_ls_R_factor_gt 0.0438
_refine_ls_shift/su_max 0.000
_refine_ls_shift/su_mean 0.000
_refine_ls_structure_factor_coef Fsqd
_refine_ls_weighting_details 'calc w=1/[\s^2^(Fo^2^)+(0.0397P)^2^+0.8865P] where P=(Fo^2^+2Fc^2^)/3'
_refine_ls_weighting_scheme calc
_refine_ls_wR_factor_gt 0.0943
_refine_ls_wR_factor_ref 0.0979
_reflns_number_gt 1997
_reflns_number_total 2271
_reflns_threshold_expression I>2sigma(I)
_cod_data_source_file wm2564.cif
_cod_data_source_block I
_cod_original_cell_volume 1829.61(14)
_cod_original_sg_symbol_H-M 'C 2/m'
_cod_database_code 2232994
_cod_database_fobs_code 2232994

loop_
_symmetry_equiv_pos_as_xyz
'x, y, z'
'-x, y, -z'
'x+1/2, y+1/2, z'
'-x+1/2, y+1/2, -z'
'-x, -y, -z'
'x, -y, z'
'-x+1/2, -y+1/2, -z'
'x+1/2, -y+1/2, z'

loop_
_atom_site_type_symbol
_atom_site_label
_atom_site_fract_x
_atom_site_fract_y
_atom_site_fract_z
_atom_site_U_iso_or_equiv
_atom_site_adp_type
_atom_site_calc_flag
_atom_site_refinement_flags
_atom_site_occupancy
_atom_site_symmetry_multiplicity
Co Co1 0.5000 0.5000 0.5000 0.03493(15) Uani d S 1 4
S S1 0.12527(6) 0.5000 0.14723(11) 0.0599(2) Uani d S 1 2
N N1 0.34226(17) 0.5000 0.3366(3) 0.0451(5) Uani d S 1 2
N N11 0.48617(12) 0.61900(11) 0.63377(18) 0.0432(4) Uani d . 1 1
N N12 0.7165(2) 0.7574(2) 1.1532(3) 0.0901(8) Uani d . 1 1
C C1 0.2515(2) 0.5000 0.2576(3) 0.0391(5) Uani d S 1 2
C C11 0.56168(16) 0.63928(14) 0.7862(2) 0.0470(4) Uani d . 1 1
H H11 0.6154 0.5960 0.8449 0.056 Uiso calc R 1 1
C C12 0.56356(18) 0.72207(16) 0.8610(3) 0.0531(5) Uani d . 1 1
C C13 0.4847(2) 0.78700(17) 0.7760(3) 0.0665(6) Uani d . 1 1
H H13 0.4844 0.8432 0.8233 0.080 Uiso calc R 1 1
C C14 0.4063(2) 0.76611(18) 0.6192(3) 0.0696(7) Uani d . 1 1
H H14 0.3516 0.8082 0.5583 0.084 Uiso calc R 1 1
C C15 0.40956(17) 0.68248(16) 0.5528(3) 0.0539(5) Uani d . 1 1
H H15 0.3559 0.6695 0.4465 0.065 Uiso calc R 1 1
C C16 0.6490(2) 0.74119(19) 1.0243(3) 0.0675(7) Uani d . 1 1
O O31 0.6959(2) 0.5000 0.1030(3) 0.0958(10) Uani d S 1 2
C C31 0.8027(5) 0.5305(4) 0.1665(7) 0.084(2) Uani d P 0.50 1
H H31A 0.8122 0.5958 0.1966 0.101 Uiso d PR 0.50 1
H H31B 0.8183 0.5213 0.0878 0.101 Uiso d PR 0.50 1
C C32 0.8720(5) 0.4714(5) 0.3113(7) 0.087(2) Uani d P 0.50 1
H H32A 0.9443 0.4792 0.3518 0.104 Uiso d PR 0.50 1
H H32B 0.8535 0.4063 0.2835 0.104 Uiso d PR 0.50 1
O O32 0.8526(3) 0.5000 0.4305(3) 0.0994(11) Uani d S 1 2
C C33 0.7480(5) 0.4743(4) 0.3704(6) 0.083(2) Uani d P 0.50 1
H H33A 0.7341 0.4862 0.4504 0.100 Uiso d PR 0.50 1
H H33B 0.7372 0.4085 0.3439 0.100 Uiso d PR 0.50 1
C C34 0.6764(5) 0.5311(4) 0.2226(7) 0.0811(18) Uani d P 0.50 1
H H34A 0.6047 0.5214 0.1842 0.097 Uiso d PR 0.50 1
H H34B 0.6927 0.5968 0.2454 0.097 Uiso d PR 0.50 1

loop_
_atom_site_aniso_label
_atom_site_aniso_U_11
_atom_site_aniso_U_22
_atom_site_aniso_U_33
_atom_site_aniso_U_12
_atom_site_aniso_U_13
_atom_site_aniso_U_23
Co1 0.0262(2) 0.0399(3) 0.0286(2) 0.000 0.00942(18) 0.000
S1 0.0296(4) 0.0637(5) 0.0687(5) 0.000 0.0173(3) 0.000
N1 0.0295(10) 0.0522(13) 0.0391(11) 0.000 0.0108(9) 0.000
N11 0.0391(8) 0.0451(8) 0.0415(8) 0.0013(7) 0.0205(7) -0.0009(6)
N12 0.0892(17) 0.0930(18) 0.0677(14) -0.0095(14) 0.0321(13) -0.0358(13)
C1 0.0380(13) 0.0406(13) 0.0349(12) 0.000 0.0183(10) 0.000
C11 0.0435(10) 0.0493(11) 0.0428(9) 0.0018(8) 0.0212(8) -0.0045(8)
C12 0.0555(12) 0.0534(12) 0.0550(11) -0.0057(10) 0.0340(10) -0.0120(9)
C13 0.0743(17) 0.0518(12) 0.0812(16) 0.0049(11) 0.0487(14) -0.0127(11)
C14 0.0649(15) 0.0585(14) 0.0782(16) 0.0219(12) 0.0362(13) 0.0052(12)
C15 0.0458(11) 0.0549(12) 0.0533(11) 0.0096(9) 0.0233(9) 0.0027(9)
C16 0.0716(16) 0.0665(15) 0.0647(14) -0.0050(12) 0.0387(13) -0.0232(12)
O31 0.0758(19) 0.153(3) 0.0465(13) 0.000 0.0271(14) 0.000
C31 0.093(4) 0.110(6) 0.067(3) 0.005(3) 0.056(3) 0.003(3)
C32 0.066(3) 0.109(7) 0.074(3) 0.006(3) 0.033(3) -0.004(3)
O32 0.087(2) 0.144(3) 0.0476(14) 0.000 0.0270(14) 0.000
C33 0.109(4) 0.090(6) 0.065(3) -0.001(3) 0.058(3) 0.004(3)
C34 0.083(4) 0.089(5) 0.082(3) 0.011(3) 0.053(3) 0.015(3)

loop_
_atom_type_symbol
_atom_type_description
_atom_type_scat_dispersion_real
_atom_type_scat_dispersion_imag
_atom_type_scat_source
C C 0.0033 0.0016 'International Tables Vol C Tables 4.2.6.8 and 6.1.1.4'
H H 0.0000 0.0000 'International Tables Vol C Tables 4.2.6.8 and 6.1.1.4'
N N 0.0061 0.0033 'International Tables Vol C Tables 4.2.6.8 and 6.1.1.4'
O O 0.0106 0.0060 'International Tables Vol C Tables 4.2.6.8 and 6.1.1.4'
S S 0.1246 0.1234 'International Tables Vol C Tables 4.2.6.8 and 6.1.1.4'
Co Co 0.3494 0.9721 'International Tables Vol C Tables 4.2.6.8 and 6.1.1.4'

loop_
_geom_angle_atom_site_label_1
_geom_angle_atom_site_label_2
_geom_angle_atom_site_label_3
_geom_angle_site_symmetry_1
_geom_angle_site_symmetry_3
_geom_angle
N1 Co1 N1 5_666 . 180.00(10)
N1 Co1 N11 5_666 5_666 90.33(6)
N1 Co1 N11 . 5_666 89.67(6)
N1 Co1 N11 5_666 . 89.67(6)
N1 Co1 N11 . . 90.33(6)
N11 Co1 N11 5_666 . 180.0
N1 Co1 N11 5_666 2_656 90.33(6)
N1 Co1 N11 . 2_656 89.67(6)
N11 Co1 N11 5_666 2_656 97.52(8)
N11 Co1 N11 . 2_656 82.48(8)
N1 Co1 N11 5_666 6_565 89.67(6)
N1 Co1 N11 . 6_565 90.33(6)
N11 Co1 N11 5_666 6_565 82.48(8)
N11 Co1 N11 . 6_565 97.52(8)
N11 Co1 N11 2_656 6_565 180.00(5)
C1 N1 Co1 . . 172.6(2)
C11 N11 C15 . . 117.11(18)
C11 N11 Co1 . . 122.24(13)
C15 N11 Co1 . . 119.56(13)
N1 C1 S1 . . 179.8(2)
N11 C11 C12 . . 122.9(2)
N11 C11 H11 . . 118.6
C12 C11 H11 . . 118.6
C13 C12 C11 . . 119.4(2)
C13 C12 C16 . . 120.3(2)
C11 C12 C16 . . 120.2(2)
C14 C13 C12 . . 117.9(2)
C14 C13 H13 . . 121.1
C12 C13 H13 . . 121.1
C13 C14 C15 . . 119.5(2)
C13 C14 H14 . . 120.2
C15 C14 H14 . . 120.2
N11 C15 C14 . . 123.2(2)
N11 C15 H15 . . 118.4
C14 C15 H15 . . 118.4
N12 C16 C12 . . 179.2(3)
C31 O31 C34 . . 105.1(4)
C31 O31 C34 6_565 6_565 105.1(4)
O31 C31 C32 . . 105.9(4)
O31 C31 H31A . . 110.9
C32 C31 H31A . . 109.7
O31 C31 H31B . . 110.6
C32 C31 H31B . . 110.7
H31A C31 H31B . . 109.0
O32 C32 C31 . . 106.3(4)
O32 C32 H32A . . 110.8
C31 C32 H32A . . 112.0
O32 C32 H32B . . 110.1
C31 C32 H32B . . 109.0
H32A C32 H32B . . 108.7
C33 O32 C32 6_565 6_565 107.3(4)
C33 O32 C32 . . 107.3(4)
O32 C33 C34 . . 108.2(4)
O32 C33 H33A . . 110.0
C34 C33 H33A . . 110.5
O32 C33 H33B . . 110.2
C34 C33 H33B . . 109.4
H33A C33 H33B . . 108.5
O31 C34 C33 . . 106.0(4)
O31 C34 H34A . . 111.0
C33 C34 H34A . . 111.3
O31 C34 H34B . . 109.9
C33 C34 H34B . . 109.8
H34A C34 H34B . . 108.8

loop_
_geom_bond_atom_site_label_1
_geom_bond_atom_site_label_2
_geom_bond_site_symmetry_2
_geom_bond_distance
Co1 N1 5_666 2.036(2)
Co1 N1 . 2.036(2)
Co1 N11 5_666 2.2451(16)
Co1 N11 . 2.2451(16)
Co1 N11 2_656 2.2451(16)
Co1 N11 6_565 2.2451(16)
S1 C1 . 1.615(3)
N1 C1 . 1.162(3)
N11 C11 . 1.334(2)
N11 C15 . 1.339(3)
N12 C16 . 1.140(3)
C11 C12 . 1.387(3)
C11 H11 . 0.9300
C12 C13 . 1.376(3)
C12 C16 . 1.439(3)
C13 C14 . 1.375(4)
C13 H13 . 0.9300
C14 C15 . 1.377(3)
C14 H14 . 0.9300
C15 H15 . 0.9300
O31 C31 6_565 1.464(7)
O31 C31 . 1.464(7)
O31 C34 . 1.466(6)
O31 C34 6_565 1.466(6)
C31 C32 . 1.488(8)
C31 H31A . 0.9599
C31 H31B . 0.9599
C32 O32 . 1.451(6)
C32 H32A . 0.9600
C32 H32B . 0.9601
O32 C33 . 1.423(7)
O32 C33 6_565 1.423(7)
O32 C32 6_565 1.451(6)
C33 C34 . 1.493(7)
C33 H33A . 0.9600
C33 H33B . 0.9600
C34 H34A . 0.9600
C34 H34B . 0.9599
